data_7111797
loop_
_publ_author_name
'Ritesh Dubey'
'Gautam R. Desiraju'

_publ_section_title
;
 Structural landscape of the 1 : 1 benzoic acid : isonicotinamide
 cocrystal
;
_journal_name_full Chem.Commun.
_journal_page_first 1181
_journal_paper_doi 10.1039/c3cc47955b
_journal_volume 50
_journal_year 2014
_chemical_formula_sum 'C13 H9 F3 N2 O3'
_chemical_formula_weight 298.22
_chemical_name_systematic
; 
 ? 
;
_space_group_IT_number 14
_symmetry_cell_setting monoclinic
_symmetry_space_group_name_Hall '-P 2ybc'
_symmetry_space_group_name_H-M 'P 1 21/c 1'
_atom_sites_solution_hydrogens geom
_atom_sites_solution_primary direct
_atom_sites_solution_secondary difmap
_audit_creation_method SHELXL-97
_cell_angle_alpha 90.00
_cell_angle_beta 110.475(8)
_cell_angle_gamma 90.00
_cell_formula_units_Z 4
_cell_length_a 10.4383(9)
_cell_length_b 10.2939(9)
_cell_length_c 12.3077(10)
_cell_measurement_temperature 150(2)
_cell_volume 1238.93(19)
_computing_structure_refinement 'SHELXL-97 (Sheldrick, 1997)'
_computing_structure_solution 'SHELXS-97 (Sheldrick, 1990)'
_diffrn_ambient_temperature 150(2)
_diffrn_measured_fraction_theta_full 0.998
_diffrn_measured_fraction_theta_max 0.998
_diffrn_radiation_monochromator graphite
_diffrn_radiation_source 'fine-focus sealed tube'
_diffrn_radiation_type MoK\a
_diffrn_radiation_wavelength 0.71073
_diffrn_reflns_av_R_equivalents 0.0382
_diffrn_reflns_av_sigmaI/netI 0.0277
_diffrn_reflns_limit_h_max 13
_diffrn_reflns_limit_h_min -13
_diffrn_reflns_limit_k_max 13
_diffrn_reflns_limit_k_min -13
_diffrn_reflns_limit_l_max 15
_diffrn_reflns_limit_l_min -15
_diffrn_reflns_number 12810
_diffrn_reflns_theta_full 27.48
_diffrn_reflns_theta_max 27.48
_diffrn_reflns_theta_min 3.42
_exptl_absorpt_coefficient_mu 0.144
_exptl_absorpt_correction_T_max 0.9857
_exptl_absorpt_correction_T_min 0.9446
_exptl_absorpt_correction_type multi-scan
_exptl_absorpt_process_details 'Jacobson, R. (1998) Private communication'
_exptl_crystal_colour Colorless
_exptl_crystal_density_diffrn 1.599
_exptl_crystal_density_method 'not measured'
_exptl_crystal_description Plate
_exptl_crystal_F_000 608
_exptl_crystal_size_max 0.40
_exptl_crystal_size_mid 0.20
_exptl_crystal_size_min 0.10
_refine_diff_density_max 0.277
_refine_diff_density_min -0.255
_refine_diff_density_rms 0.047
_refine_ls_extinction_method none
_refine_ls_goodness_of_fit_ref 1.045
_refine_ls_hydrogen_treatment mixed
_refine_ls_matrix_type full
_refine_ls_number_parameters 223
_refine_ls_number_reflns 2823
_refine_ls_number_restraints 0
_refine_ls_restrained_S_all 1.045
_refine_ls_R_factor_all 0.0587
_refine_ls_R_factor_gt 0.0424
_refine_ls_shift/su_max 0.000
_refine_ls_shift/su_mean 0.000
_refine_ls_structure_factor_coef Fsqd
_refine_ls_weighting_details 'calc w=1/[\s^2^(Fo^2^)+(0.0513P)^2^+0.4172P] where P=(Fo^2^+2Fc^2^)/3'
_refine_ls_weighting_scheme calc
_refine_ls_wR_factor_gt 0.0993
_refine_ls_wR_factor_ref 0.1066
_reflns_number_gt 2212
_reflns_number_total 2823
_reflns_threshold_expression >2sigma(I)
_cod_data_source_file c3cc47955b.txt
_cod_data_source_block datam
_cod_original_cell_volume 1238.92(18)
_cod_original_sg_symbol_H-M 'P 21/c'
_cod_database_code 7111797

loop_
_symmetry_equiv_pos_as_xyz
'x, y, z'
'-x, y+1/2, -z+1/2'
'-x, -y, -z'
'x, -y-1/2, z-1/2'

loop_
_atom_site_label
_atom_site_type_symbol
_atom_site_fract_x
_atom_site_fract_y
_atom_site_fract_z
_atom_site_U_iso_or_equiv
_atom_site_adp_type
_atom_site_occupancy
_atom_site_symmetry_multiplicity
_atom_site_calc_flag
_atom_site_refinement_flags
H13 H 0.585(2) 0.498(2) 0.3096(18) 0.041(6) Uiso 1 1 d .
H8 H 0.5887(19) 0.8109(18) 0.5871(16) 0.032(5) Uiso 1 1 d .
H6 H 0.8525(18) -0.1611(18) 0.4664(15) 0.024(4) Uiso 1 1 d .
H9 H 0.808(2) 0.2142(19) 0.4646(17) 0.032(5) Uiso 1 1 d .
H7 H 0.8672(17) 0.2219(17) 0.6671(15) 0.022(4) Uiso 1 1 d .
H4 H 0.9161(19) -0.1727(19) 0.6660(16) 0.028(5) Uiso 1 1 d .
H2A H 0.8650(19) -0.1474(19) 0.8251(16) 0.025(5) Uiso 1 1 d .
H2B H 0.940(2) -0.0897(19) 0.9418(19) 0.035(5) Uiso 1 1 d .
C1 C 0.94211(16) 0.02415(15) 0.82169(13) 0.0207(3) Uani 1 1 d .
C2 C 0.89914(15) 0.02485(15) 0.69088(13) 0.0195(3) Uani 1 1 d .
C3 C 0.72640(16) 0.60441(16) 0.69346(13) 0.0203(3) Uani 1 1 d .
C4 C 0.89410(17) -0.08905(16) 0.62933(13) 0.0218(3) Uani 1 1 d .
C5 C 0.65422(17) 0.53827(17) 0.47951(14) 0.0260(4) Uani 1 1 d .
C6 C 0.85535(16) -0.08285(16) 0.50999(13) 0.0216(3) Uani 1 1 d .
C7 C 0.86662(18) 0.14111(16) 0.63018(14) 0.0244(4) Uani 1 1 d .
C8 C 0.58908(17) 0.74364(18) 0.53069(14) 0.0266(4) Uani 1 1 d .
C9 C 0.82937(18) 0.13878(17) 0.51017(14) 0.0266(4) Uani 1 1 d .
C10 C 0.65753(16) 0.62603(16) 0.56551(13) 0.0213(3) Uani 1 1 d .
C11 C 0.51686(18) 0.6778(2) 0.33272(14) 0.0340(5) Uani 1 1 d .
C12 C 0.51919(18) 0.76801(19) 0.41541(16) 0.0320(4) Uani 1 1 d .
C13 C 0.58439(19) 0.5622(2) 0.36239(15) 0.0328(4) Uani 1 1 d .
N1 N 0.82345(14) 0.02814(13) 0.45078(11) 0.0222(3) Uani 1 1 d .
N2 N 0.91600(16) -0.08439(14) 0.86831(13) 0.0261(3) Uani 1 1 d .
O1 O 0.75452(12) 0.48485(11) 0.72633(9) 0.0258(3) Uani 1 1 d .
H1 H 0.7787 0.4805 0.7989 0.039 Uiso 1 1 calc R
O2 O 0.74809(12) 0.69725(11) 0.75969(9) 0.0275(3) Uani 1 1 d .
O3 O 0.99879(13) 0.11983(11) 0.87865(9) 0.0291(3) Uani 1 1 d .
F1 F 0.72138(13) 0.42459(10) 0.50682(9) 0.0410(3) Uani 1 1 d .
F2 F 0.44619(12) 0.70453(14) 0.22048(9) 0.0502(4) Uani 1 1 d .
F3 F 0.45312(13) 0.88271(13) 0.38157(10) 0.0531(4) Uani 1 1 d .

loop_
_atom_site_aniso_label
_atom_site_aniso_U_11
_atom_site_aniso_U_22
_atom_site_aniso_U_33
_atom_site_aniso_U_23
_atom_site_aniso_U_13
_atom_site_aniso_U_12
C1 0.0252(8) 0.0209(8) 0.0159(7) -0.0016(6) 0.0070(6) 0.0000(6)
C2 0.0193(7) 0.0211(8) 0.0174(7) -0.0008(6) 0.0056(6) -0.0024(6)
C3 0.0194(7) 0.0236(8) 0.0166(7) 0.0004(6) 0.0048(6) -0.0041(6)
C4 0.0263(8) 0.0191(8) 0.0192(8) -0.0002(6) 0.0071(6) -0.0005(7)
C5 0.0289(9) 0.0261(9) 0.0225(8) -0.0017(7) 0.0084(7) -0.0054(7)
C6 0.0252(8) 0.0211(8) 0.0177(7) -0.0037(6) 0.0066(6) -0.0002(6)
C7 0.0322(9) 0.0187(8) 0.0201(8) -0.0029(6) 0.0064(7) -0.0006(7)
C8 0.0273(9) 0.0313(9) 0.0216(8) 0.0036(7) 0.0092(7) 0.0007(7)
C9 0.0339(9) 0.0224(9) 0.0205(8) 0.0027(7) 0.0055(7) 0.0027(7)
C10 0.0200(8) 0.0260(9) 0.0175(8) 0.0013(6) 0.0058(6) -0.0049(7)
C11 0.0256(9) 0.0572(13) 0.0147(8) 0.0102(8) 0.0014(7) -0.0095(9)
C12 0.0257(9) 0.0428(11) 0.0279(9) 0.0131(8) 0.0098(7) 0.0050(8)
C13 0.0364(10) 0.0435(11) 0.0180(8) -0.0067(8) 0.0088(7) -0.0137(9)
N1 0.0250(7) 0.0229(7) 0.0163(6) -0.0007(5) 0.0043(5) 0.0003(6)
N2 0.0405(9) 0.0213(8) 0.0145(7) -0.0045(6) 0.0071(6) -0.0105(7)
O1 0.0369(7) 0.0227(6) 0.0139(5) 0.0002(5) 0.0041(5) -0.0020(5)
O2 0.0402(7) 0.0225(6) 0.0165(5) -0.0024(5) 0.0058(5) -0.0033(5)
O3 0.0456(7) 0.0215(6) 0.0170(6) -0.0040(5) 0.0070(5) -0.0094(5)
F1 0.0633(8) 0.0294(6) 0.0292(6) -0.0059(5) 0.0148(5) 0.0048(5)
F2 0.0403(7) 0.0848(10) 0.0172(5) 0.0138(6) 0.0000(5) -0.0109(6)
F3 0.0539(8) 0.0621(8) 0.0417(7) 0.0277(6) 0.0147(6) 0.0265(6)

loop_
_atom_type_symbol
_atom_type_description
_atom_type_scat_dispersion_real
_atom_type_scat_dispersion_imag
_atom_type_scat_source
C C 0.0033 0.0016 'International Tables Vol C Tables 4.2.6.8 and 6.1.1.4'
H H 0.0000 0.0000 'International Tables Vol C Tables 4.2.6.8 and 6.1.1.4'
N N 0.0061 0.0033 'International Tables Vol C Tables 4.2.6.8 and 6.1.1.4'
O O 0.0106 0.0060 'International Tables Vol C Tables 4.2.6.8 and 6.1.1.4'
F F 0.0171 0.0103 'International Tables Vol C Tables 4.2.6.8 and 6.1.1.4'

loop_
_geom_angle_atom_site_label_1
_geom_angle_atom_site_label_2
_geom_angle_atom_site_label_3
_geom_angle
O3 C1 N2 123.83(14)
O3 C1 C2 120.39(14)
N2 C1 C2 115.78(14)
C4 C2 C7 118.64(14)
C4 C2 C1 121.19(14)
C7 C2 C1 120.16(14)
O2 C3 O1 124.33(14)
O2 C3 C10 119.45(14)
O1 C3 C10 116.17(14)
C6 C4 C2 118.85(15)
C6 C4 H4 118.2(11)
C2 C4 H4 122.9(11)
F1 C5 C10 120.39(14)
F1 C5 C13 116.83(16)
C10 C5 C13 122.78(17)
N1 C6 C4 123.02(15)
N1 C6 H6 117.3(11)
C4 C6 H6 119.6(11)
C2 C7 C9 118.80(15)
C2 C7 H7 122.7(10)
C9 C7 H7 118.5(10)
C12 C8 C10 120.41(17)
C12 C8 H8 118.0(11)
C10 C8 H8 121.6(11)
N1 C9 C7 122.38(16)
N1 C9 H9 114.8(12)
C7 C9 H9 122.8(12)
C5 C10 C8 117.32(15)
C5 C10 C3 125.49(15)
C8 C10 C3 117.18(14)
F2 C11 C13 119.90(18)
F2 C11 C12 118.91(18)
C13 C11 C12 121.19(16)
F3 C12 C11 119.08(16)
F3 C12 C8 120.36(18)
C11 C12 C8 120.55(17)
C11 C13 C5 117.74(17)
C11 C13 H13 124.1(13)
C5 C13 H13 118.1(13)
C6 N1 C9 118.30(13)
C1 N2 H2A 121.8(12)
C1 N2 H2B 119.1(14)
H2A N2 H2B 118.7(18)
C3 O1 H1 109.5

loop_
_geom_bond_atom_site_label_1
_geom_bond_atom_site_label_2
_geom_bond_distance
C1 O3 1.2334(19)
C1 N2 1.327(2)
C1 C2 1.513(2)
C2 C4 1.387(2)
C2 C7 1.389(2)
C3 O2 1.2248(19)
C3 O1 1.2967(19)
C3 C10 1.501(2)
C4 C6 1.382(2)
C4 H4 0.962(19)
C5 F1 1.345(2)
C5 C10 1.383(2)
C5 C13 1.391(2)
C6 N1 1.333(2)
C6 H6 0.962(19)
C7 C9 1.390(2)
C7 H7 0.947(18)
C8 C12 1.373(2)
C8 C10 1.395(2)
C8 H8 0.982(19)
C9 N1 1.343(2)
C9 H9 0.94(2)
C11 F2 1.3473(19)
C11 C13 1.366(3)
C11 C12 1.372(3)
C12 F3 1.357(2)
C13 H13 0.93(2)
N2 H2A 0.888(19)
N2 H2B 0.85(2)
O1 H1 0.8400
